data_7001299
loop_
_publ_author_name
'Schwalbe, Matthias'
'Karnahl, Michael'
'G\"orls, Helmar'
'Chartrand, Daniel'
'Laverdiere, Francois'
'Hanan, Garry S.'
'Tschierlei, Stefanie'
'Dietzek, Benjamin'
'Schmitt, Michael'
'Popp, J\"urgen'
'Vos, Johannes G.'
'Rau, Sven'

_publ_section_title
;
 Ruthenium polypyridine complexes of
 tris-(2-pyridyl)-1,3,5-triazine---unusual building blocks for the
 synthesis of photochemical molecular devices
;
_journal_issue 20
_journal_name_full 'Dalton Transactions'
_journal_page_first 4012
_journal_page_last 4022
_journal_paper_doi 10.1039/b822550h
_journal_year 2009
_chemical_formula_moiety 'C54 H60 Cl N10 O Pt Ru, 2(C3 H6 O), 2(F6 P)'
_chemical_formula_sum 'C60 H72 Cl F12 N10 O3 P2 Pt Ru'
_chemical_formula_weight 1602.83
_chemical_name_systematic
;
?
;
_space_group_IT_number 2
_symmetry_cell_setting triclinic
_symmetry_space_group_name_Hall '-P 1'
_symmetry_space_group_name_H-M 'P -1'
_atom_sites_solution_hydrogens geom
_atom_sites_solution_primary direct
_atom_sites_solution_secondary difmap
_audit_creation_method SHELXL-97
_cell_angle_alpha 76.158(4)
_cell_angle_beta 83.589(4)
_cell_angle_gamma 70.149(4)
_cell_formula_units_Z 2
_cell_length_a 11.3248(7)
_cell_length_b 16.3993(9)
_cell_length_c 19.4253(9)
_cell_measurement_reflns_used 18901
_cell_measurement_temperature 183(2)
_cell_measurement_theta_max 27.50
_cell_measurement_theta_min 1.95
_cell_volume 3292.9(3)
_computing_cell_refinement DENZO
_computing_data_collection COLLECT
_computing_data_reduction DENZO
_computing_molecular_graphics SHELXTL/PC
_computing_publication_material SHELXL-97
_computing_structure_refinement 'SHELXL-97 (Sheldrick, 1997)'
_computing_structure_solution 'SHELXS-97 (Sheldrick, 1990)'
_diffrn_ambient_temperature 183(2)
_diffrn_measured_fraction_theta_full 0.915
_diffrn_measured_fraction_theta_max 0.883
_diffrn_measurement_device_type KappaCCD
_diffrn_measurement_method 'phi- + omega-scan'
_diffrn_radiation_monochromator graphite
_diffrn_radiation_source 'fine-focus sealed tube'
_diffrn_radiation_type MoK\a
_diffrn_radiation_wavelength 0.71073
_diffrn_reflns_av_R_equivalents 0.0403
_diffrn_reflns_av_sigmaI/netI 0.0469
_diffrn_reflns_limit_h_max 14
_diffrn_reflns_limit_h_min -12
_diffrn_reflns_limit_k_max 18
_diffrn_reflns_limit_k_min -21
_diffrn_reflns_limit_l_max 23
_diffrn_reflns_limit_l_min -25
_diffrn_reflns_number 18901
_diffrn_reflns_theta_full 25.00
_diffrn_reflns_theta_max 27.50
_diffrn_reflns_theta_min 1.95
_exptl_absorpt_coefficient_mu 2.526
_exptl_absorpt_correction_type none
_exptl_crystal_colour red-brown
_exptl_crystal_density_diffrn 1.617
_exptl_crystal_density_method 'not measured'
_exptl_crystal_description prism
_exptl_crystal_F_000 1606
_exptl_crystal_size_max 0.05
_exptl_crystal_size_mid 0.05
_exptl_crystal_size_min 0.05
_refine_diff_density_max 2.377
_refine_diff_density_min -1.999
_refine_diff_density_rms 0.146
_refine_ls_extinction_method none
_refine_ls_goodness_of_fit_ref 1.066
_refine_ls_hydrogen_treatment constr
_refine_ls_matrix_type full
_refine_ls_number_parameters 822
_refine_ls_number_reflns 13361
_refine_ls_number_restraints 2
_refine_ls_restrained_S_all 1.066
_refine_ls_R_factor_all 0.0722
_refine_ls_R_factor_gt 0.0582
_refine_ls_shift/su_max 0.011
_refine_ls_shift/su_mean 0.000
_refine_ls_structure_factor_coef Fsqd
_refine_ls_weighting_details 'calc w=1/[\s^2^(Fo^2^)+(0.0909P)^2^+15.2151P] where P=(Fo^2^+2Fc^2^)/3'
_refine_ls_weighting_scheme calc
_refine_ls_wR_factor_gt 0.1567
_refine_ls_wR_factor_ref 0.1725
_reflns_number_gt 11267
_reflns_number_total 13361
_reflns_threshold_expression >2sigma(I)
_cod_data_source_file b822550h.txt
_cod_data_source_block FO3540
_cod_depositor_comments
;
The following automatic conversions were performed:
'_exptl_absorpt_correction_type' value 'NONE' changed to 'none' according
to '/home/saulius/struct/CIF-dictionaries/cif_core.dic' dictionary named
'cif_core.dic' version 2.4.1 from 2010-06-29.

Automatic conversion script
Id: cif_fix_enum 1527 2010-12-29 10:47:43Z saulius 
;
_cod_original_sg_symbol_Hall -P1
_cod_original_sg_symbol_H-M P-1
_cod_database_code 7001299

loop_
_symmetry_equiv_pos_as_xyz
'x, y, z'
'-x, -y, -z'

loop_
_atom_site_label
_atom_site_type_symbol
_atom_site_fract_x
_atom_site_fract_y
_atom_site_fract_z
_atom_site_U_iso_or_equiv
_atom_site_adp_type
_atom_site_occupancy
_atom_site_symmetry_multiplicity
_atom_site_calc_flag
_atom_site_refinement_flags
_atom_site_disorder_assembly
_atom_site_disorder_group
Pt1 Pt 0.60300(2) 0.411593(18) -0.038080(13) 0.03658(10) Uani 1 1 d . . .
Ru1 Ru 0.85698(5) 0.34672(3) 0.30792(3) 0.03074(13) Uani 1 1 d . . .
Cl1 Cl 0.48075(15) 0.45929(11) -0.14062(8) 0.0385(3) Uani 1 1 d . . .
O1 O 0.8697(5) 0.3936(4) 0.0909(3) 0.0448(11) Uani 1 1 d . . .
N1 N 0.9904(5) 0.2558(4) 0.2571(3) 0.0343(11) Uani 1 1 d . . .
N2 N 0.7532(5) 0.3326(4) 0.2344(3) 0.0356(11) Uani 1 1 d . . .
N3 N 0.7487(6) 0.2509(4) 0.1512(3) 0.0416(13) Uani 1 1 d . . .
N4 N 0.7055(5) 0.3698(4) 0.0468(3) 0.0379(12) Uani 1 1 d . . .
N5 N 0.6766(5) 0.5089(4) -0.0556(3) 0.0374(12) Uani 1 1 d . . .
N6 N 0.5635(6) 0.2989(4) 0.0009(3) 0.0418(13) Uani 1 1 d . . .
N7 N 0.8801(5) 0.4581(4) 0.2433(3) 0.0327(11) Uani 1 1 d . . .
N8 N 0.7031(5) 0.4438(4) 0.3364(3) 0.0358(11) Uani 1 1 d . . .
N9 N 0.9660(6) 0.3469(4) 0.3864(3) 0.0386(12) Uani 1 1 d . . .
N10 N 0.8354(5) 0.2439(4) 0.3862(3) 0.0383(12) Uani 1 1 d . . .
C1 C 1.1146(7) 0.2186(5) 0.2690(4) 0.0406(15) Uani 1 1 d . . .
H1A H 1.1485 0.2340 0.3047 0.049 Uiso 1 1 calc R . .
C2 C 1.1940(7) 0.1589(5) 0.2310(4) 0.0468(17) Uani 1 1 d . . .
H2A H 1.2811 0.1340 0.2402 0.056 Uiso 1 1 calc R . .
C3 C 1.1444(8) 0.1366(5) 0.1798(5) 0.0516(18) Uani 1 1 d . . .
H3A H 1.1982 0.0956 0.1534 0.062 Uiso 1 1 calc R . .
C4 C 1.0201(8) 0.1716(5) 0.1660(4) 0.0477(17) Uani 1 1 d . . .
H4A H 0.9859 0.1556 0.1308 0.057 Uiso 1 1 calc R . .
C5 C 0.9452(6) 0.2317(4) 0.2055(4) 0.0370(13) Uani 1 1 d . . .
C6 C 0.8091(6) 0.2782(5) 0.1946(3) 0.0363(13) Uani 1 1 d . . .
C7 C 0.6983(6) 0.2923(5) 0.0925(3) 0.0357(13) Uani 1 1 d . . .
C8 C 0.7846(6) 0.4157(5) 0.0510(3) 0.0350(13) Uani 1 1 d . . .
C9 C 0.7596(6) 0.4987(4) -0.0074(3) 0.0352(13) Uani 1 1 d . . .
C10 C 0.8230(7) 0.5578(5) -0.0109(4) 0.0441(16) Uani 1 1 d . . .
H10A H 0.8811 0.5481 0.0243 0.053 Uiso 1 1 calc R . .
C11 C 0.8012(8) 0.6319(5) -0.0664(4) 0.0480(17) Uani 1 1 d . . .
H11A H 0.8447 0.6733 -0.0703 0.058 Uiso 1 1 calc R . .
C12 C 0.7151(8) 0.6439(5) -0.1156(4) 0.0482(17) Uani 1 1 d . . .
H12A H 0.6975 0.6947 -0.1535 0.058 Uiso 1 1 calc R . .
C13 C 0.6543(7) 0.5831(5) -0.1105(4) 0.0431(15) Uani 1 1 d . . .
H13A H 0.5959 0.5921 -0.1453 0.052 Uiso 1 1 calc R . .
C14 C 0.6166(7) 0.2539(5) 0.0640(4) 0.0418(15) Uani 1 1 d . . .
C15 C 0.5949(8) 0.1770(6) 0.1016(5) 0.055(2) Uani 1 1 d . . .
H15A H 0.6280 0.1493 0.1473 0.065 Uiso 1 1 calc R . .
C16 C 0.5241(9) 0.1409(6) 0.0717(6) 0.062(2) Uani 1 1 d . . .
H16A H 0.5098 0.0873 0.0958 0.075 Uiso 1 1 calc R . .
C17 C 0.4749(9) 0.1847(6) 0.0059(5) 0.058(2) Uani 1 1 d . . .
H17A H 0.4280 0.1603 -0.0161 0.070 Uiso 1 1 calc R . .
C18 C 0.4936(8) 0.2649(6) -0.0285(5) 0.0503(18) Uani 1 1 d . . .
H18A H 0.4568 0.2956 -0.0729 0.060 Uiso 1 1 calc R . .
C19 C 0.9838(6) 0.4617(5) 0.2020(4) 0.0415(15) Uani 1 1 d . . .
H19A H 1.0489 0.4076 0.1993 0.050 Uiso 1 1 calc R . .
C20 C 0.9992(7) 0.5400(5) 0.1639(4) 0.0404(15) Uani 1 1 d . . .
H20A H 1.0744 0.5389 0.1364 0.048 Uiso 1 1 calc R . .
C21 C 0.9062(6) 0.6200(4) 0.1654(4) 0.0367(13) Uani 1 1 d . . .
C22 C 0.7989(7) 0.6171(4) 0.2074(3) 0.0361(13) Uani 1 1 d . . .
H22A H 0.7329 0.6707 0.2103 0.043 Uiso 1 1 calc R . .
C23 C 0.7875(6) 0.5366(4) 0.2450(3) 0.0321(12) Uani 1 1 d . . .
C24 C 0.6811(6) 0.5260(4) 0.2941(3) 0.0335(13) Uani 1 1 d . . .
C25 C 0.5654(7) 0.5926(5) 0.2955(4) 0.0396(14) Uani 1 1 d . . .
H25A H 0.5524 0.6494 0.2651 0.048 Uiso 1 1 calc R . .
C26 C 0.4689(7) 0.5759(5) 0.3417(5) 0.0495(18) Uani 1 1 d . A .
C27 C 0.4938(8) 0.4948(5) 0.3868(5) 0.0507(18) Uani 1 1 d . . .
H27A H 0.4316 0.4822 0.4207 0.061 Uiso 1 1 calc R . .
C28 C 0.6120(8) 0.4298(5) 0.3831(4) 0.0473(17) Uani 1 1 d . . .
H28A H 0.6278 0.3737 0.4149 0.057 Uiso 1 1 calc R . .
C29 C 0.9160(7) 0.7103(5) 0.1242(4) 0.0437(16) Uani 1 1 d . . .
C30 C 1.0328(10) 0.6966(6) 0.0754(6) 0.068(3) Uani 1 1 d . . .
H30A H 1.1069 0.6596 0.1031 0.102 Uiso 1 1 calc R . .
H30B H 1.0426 0.7543 0.0529 0.102 Uiso 1 1 calc R . .
H30C H 1.0242 0.6672 0.0388 0.102 Uiso 1 1 calc R . .
C31 C 0.9185(9) 0.7654(6) 0.1763(5) 0.058(2) Uani 1 1 d . . .
H31A H 0.9872 0.7320 0.2089 0.087 Uiso 1 1 calc R . .
H31B H 0.8384 0.7788 0.2034 0.087 Uiso 1 1 calc R . .
H31C H 0.9315 0.8209 0.1503 0.087 Uiso 1 1 calc R . .
C32 C 0.8020(8) 0.7575(5) 0.0774(4) 0.0490(17) Uani 1 1 d . . .
H32A H 0.8061 0.8155 0.0513 0.074 Uiso 1 1 calc R . .
H32B H 0.7249 0.7655 0.1073 0.074 Uiso 1 1 calc R . .
H32C H 0.8019 0.7215 0.0438 0.074 Uiso 1 1 calc R . .
C33 C 0.3345(10) 0.6437(7) 0.3375(8) 0.101(5) Uani 1 1 d D . .
C34 C 0.259(2) 0.5969(18) 0.3089(15) 0.102(9) Uiso 0.54(2) 1 d PD A 1
H34A H 0.3176 0.5442 0.2937 0.153 Uiso 0.54(2) 1 calc PR A 1
H34B H 0.2113 0.6377 0.2683 0.153 Uiso 0.54(2) 1 calc PR A 1
H34C H 0.2019 0.5792 0.3463 0.153 Uiso 0.54(2) 1 calc PR A 1
C35 C 0.277(2) 0.6511(17) 0.4065(13) 0.081(7) Uiso 0.54(2) 1 d P A 1
H35A H 0.2278 0.6103 0.4208 0.122 Uiso 0.54(2) 1 calc PR A 1
H35B H 0.2209 0.7121 0.4048 0.122 Uiso 0.54(2) 1 calc PR A 1
H35C H 0.3419 0.6360 0.4409 0.122 Uiso 0.54(2) 1 calc PR A 1
C36 C 0.3194(19) 0.7235(14) 0.2833(11) 0.064(5) Uiso 0.54(2) 1 d P A 1
H36A H 0.2954 0.7151 0.2392 0.097 Uiso 0.54(2) 1 calc PR A 1
H36B H 0.3988 0.7364 0.2752 0.097 Uiso 0.54(2) 1 calc PR A 1
H36C H 0.2537 0.7731 0.2986 0.097 Uiso 0.54(2) 1 calc PR A 1
C34A C 0.251(3) 0.614(2) 0.3969(17) 0.091(9) Uiso 0.46(2) 1 d P A 2
H34D H 0.2221 0.5696 0.3850 0.137 Uiso 0.46(2) 1 calc PR A 2
H34E H 0.1782 0.6656 0.4038 0.137 Uiso 0.46(2) 1 calc PR A 2
H34F H 0.2979 0.5889 0.4406 0.137 Uiso 0.46(2) 1 calc PR A 2
C35A C 0.361(4) 0.708(2) 0.3743(19) 0.117(13) Uiso 0.46(2) 1 d PD A 2
H35D H 0.4521 0.6914 0.3800 0.176 Uiso 0.46(2) 1 calc PR A 2
H35E H 0.3184 0.7064 0.4210 0.176 Uiso 0.46(2) 1 calc PR A 2
H35F H 0.3309 0.7688 0.3454 0.176 Uiso 0.46(2) 1 calc PR A 2
C36A C 0.297(3) 0.689(2) 0.2713(15) 0.081(7) Uiso 0.46(2) 1 d P A 2
H36D H 0.2789 0.6489 0.2463 0.121 Uiso 0.46(2) 1 calc PR A 2
H36E H 0.3635 0.7100 0.2453 0.121 Uiso 0.46(2) 1 calc PR A 2
H36F H 0.2207 0.7391 0.2743 0.121 Uiso 0.46(2) 1 calc PR A 2
C37 C 1.0285(7) 0.4040(5) 0.3833(4) 0.0447(16) Uani 1 1 d . . .
H37A H 1.0232 0.4491 0.3415 0.054 Uiso 1 1 calc R . .
C38 C 1.0999(8) 0.4007(6) 0.4374(5) 0.0521(19) Uani 1 1 d . . .
H38A H 1.1407 0.4439 0.4327 0.062 Uiso 1 1 calc R . .
C39 C 1.1128(7) 0.3351(6) 0.4986(4) 0.0469(17) Uani 1 1 d . . .
C40 C 1.0483(7) 0.2751(5) 0.5025(4) 0.0440(16) Uani 1 1 d . . .
H40A H 1.0554 0.2284 0.5433 0.053 Uiso 1 1 calc R . .
C41 C 0.9742(7) 0.2826(5) 0.4477(3) 0.0372(14) Uani 1 1 d . . .
C42 C 0.8972(6) 0.2267(5) 0.4469(3) 0.0382(14) Uani 1 1 d . . .
C43 C 0.8828(7) 0.1607(5) 0.5053(4) 0.0428(15) Uani 1 1 d . . .
H43A H 0.9263 0.1497 0.5473 0.051 Uiso 1 1 calc R . .
C44 C 0.8064(7) 0.1116(5) 0.5025(4) 0.0476(17) Uani 1 1 d . . .
C45 C 0.7457(8) 0.1303(6) 0.4404(5) 0.053(2) Uani 1 1 d . . .
H45A H 0.6916 0.0984 0.4363 0.064 Uiso 1 1 calc R . .
C46 C 0.7630(8) 0.1963(5) 0.3829(4) 0.0489(17) Uani 1 1 d . . .
H46A H 0.7213 0.2073 0.3401 0.059 Uiso 1 1 calc R . .
C47 C 1.2012(9) 0.3210(7) 0.5576(4) 0.058(2) Uani 1 1 d . . .
C48 C 1.2591(12) 0.3948(9) 0.5444(6) 0.083(4) Uani 1 1 d . . .
H48A H 1.2842 0.4085 0.4942 0.125 Uiso 1 1 calc R . .
H48B H 1.3331 0.3756 0.5735 0.125 Uiso 1 1 calc R . .
H48C H 1.1974 0.4480 0.5572 0.125 Uiso 1 1 calc R . .
C49 C 1.1244(11) 0.3229(9) 0.6281(5) 0.078(3) Uani 1 1 d . . .
H49A H 1.0838 0.2771 0.6372 0.117 Uiso 1 1 calc R . .
H49B H 1.0602 0.3813 0.6253 0.117 Uiso 1 1 calc R . .
H49C H 1.1805 0.3114 0.6668 0.117 Uiso 1 1 calc R . .
C50 C 1.3067(10) 0.2337(9) 0.5609(6) 0.081(3) Uani 1 1 d . . .
H50A H 1.2713 0.1857 0.5658 0.121 Uiso 1 1 calc R . .
H50B H 1.3580 0.2220 0.6019 0.121 Uiso 1 1 calc R . .
H50C H 1.3592 0.2369 0.5173 0.121 Uiso 1 1 calc R . .
C51 C 0.7840(10) 0.0409(7) 0.5660(5) 0.067(3) Uani 1 1 d . . .
C52 C 0.8792(17) 0.0150(12) 0.6219(7) 0.124(7) Uani 1 1 d . . .
H52A H 0.8708 0.0665 0.6415 0.185 Uiso 1 1 calc R . .
H52B H 0.9638 -0.0060 0.6008 0.185 Uiso 1 1 calc R . .
H52C H 0.8651 -0.0326 0.6599 0.185 Uiso 1 1 calc R . .
C53 C 0.6464(14) 0.0753(11) 0.5929(9) 0.128(7) Uani 1 1 d . . .
H53A H 0.6350 0.1258 0.6145 0.192 Uiso 1 1 calc R . .
H53B H 0.6264 0.0277 0.6283 0.192 Uiso 1 1 calc R . .
H53C H 0.5904 0.0942 0.5530 0.192 Uiso 1 1 calc R . .
C54 C 0.7904(14) -0.0423(7) 0.5385(7) 0.092(4) Uani 1 1 d . . .
H54A H 0.7964 -0.0925 0.5788 0.139 Uiso 1 1 calc R . .
H54B H 0.8644 -0.0573 0.5067 0.139 Uiso 1 1 calc R . .
H54C H 0.7144 -0.0296 0.5126 0.139 Uiso 1 1 calc R . .
P1 P 0.4843(2) 0.90838(14) 0.18949(12) 0.0523(5) Uani 1 1 d . . .
F11 F 0.5080(6) 0.8184(4) 0.1637(4) 0.0793(17) Uani 1 1 d . . .
F12 F 0.3499(6) 0.9057(4) 0.2216(4) 0.088(2) Uani 1 1 d . . .
F13 F 0.4202(8) 0.9643(5) 0.1160(4) 0.095(2) Uani 1 1 d . . .
F14 F 0.4598(6) 0.9983(4) 0.2139(4) 0.0781(17) Uani 1 1 d . . .
F15 F 0.5465(8) 0.8533(5) 0.2616(4) 0.097(2) Uani 1 1 d . . .
F16 F 0.6150(6) 0.9149(4) 0.1556(4) 0.086(2) Uani 1 1 d . . .
P2 P 0.3978(2) 0.2829(2) 0.32197(13) 0.0663(7) Uani 1 1 d . . .
F21 F 0.4023(7) 0.2275(5) 0.2640(4) 0.097(2) Uani 1 1 d . . .
F22 F 0.5107(8) 0.2007(7) 0.3580(6) 0.143(4) Uani 1 1 d . . .
F23 F 0.2999(6) 0.2425(5) 0.3703(3) 0.0783(18) Uani 1 1 d . . .
F24 F 0.3928(11) 0.3365(9) 0.3783(5) 0.157(5) Uani 1 1 d . . .
F25 F 0.4920(6) 0.3271(6) 0.2740(4) 0.099(2) Uani 1 1 d . . .
F26 F 0.2833(6) 0.3577(5) 0.2796(3) 0.0833(18) Uani 1 1 d . . .
O1AC O 0.8811(9) 0.1070(7) 0.0262(6) 0.103(3) Uani 1 1 d . . .
C1AC C 0.8142(15) 0.1250(11) -0.0896(8) 0.108(5) Uani 1 1 d . . .
H1AA H 0.8292 0.1821 -0.0984 0.162 Uiso 1 1 calc R . .
H1AB H 0.7268 0.1351 -0.0996 0.162 Uiso 1 1 calc R . .
H1AC H 0.8706 0.0882 -0.1206 0.162 Uiso 1 1 calc R . .
C2AC C 0.8386(11) 0.0788(8) -0.0142(8) 0.081(3) Uani 1 1 d . . .
C3AC C 0.8073(14) -0.0049(9) 0.0107(10) 0.104(5) Uani 1 1 d . . .
H3AA H 0.8262 -0.0287 0.0610 0.156 Uiso 1 1 calc R . .
H3AB H 0.8574 -0.0484 -0.0170 0.156 Uiso 1 1 calc R . .
H3AC H 0.7178 0.0074 0.0044 0.156 Uiso 1 1 calc R . .
O1BC O 1.1052(11) 0.0998(8) 0.6447(6) 0.125(4) Uani 1 1 d . . .
C1BC C 1.106(3) 0.0142(15) 0.7614(10) 0.181(11) Uani 1 1 d . . .
H1BA H 1.0147 0.0442 0.7601 0.272 Uiso 1 1 calc R . .
H1BB H 1.1394 0.0267 0.8005 0.272 Uiso 1 1 calc R . .
H1BC H 1.1233 -0.0500 0.7684 0.272 Uiso 1 1 calc R . .
C2BC C 1.164(2) 0.0462(10) 0.6948(8) 0.122(7) Uani 1 1 d . . .
C3BC C 1.307(2) -0.0005(16) 0.6890(13) 0.180(11) Uani 1 1 d . . .
H3BA H 1.3361 0.0137 0.6396 0.270 Uiso 1 1 calc R . .
H3BB H 1.3250 -0.0648 0.7046 0.270 Uiso 1 1 calc R . .
H3BC H 1.3496 0.0200 0.7192 0.270 Uiso 1 1 calc R . .

loop_
_atom_site_aniso_label
_atom_site_aniso_U_11
_atom_site_aniso_U_22
_atom_site_aniso_U_33
_atom_site_aniso_U_23
_atom_site_aniso_U_13
_atom_site_aniso_U_12
Pt1 0.03534(15) 0.04750(16) 0.03056(15) -0.01049(10) -0.00148(10) -0.01654(11)
Ru1 0.0289(3) 0.0351(3) 0.0267(2) -0.00143(19) -0.00208(18) -0.01166(19)
Cl1 0.0381(8) 0.0463(8) 0.0329(8) -0.0032(6) -0.0148(6) -0.0155(6)
O1 0.044(3) 0.058(3) 0.036(3) -0.002(2) -0.006(2) -0.026(2)
N1 0.027(3) 0.038(3) 0.033(3) 0.002(2) -0.002(2) -0.012(2)
N2 0.034(3) 0.035(3) 0.036(3) -0.001(2) -0.005(2) -0.012(2)
N3 0.042(3) 0.047(3) 0.041(3) -0.008(3) -0.003(2) -0.021(3)
N4 0.037(3) 0.043(3) 0.035(3) -0.009(2) 0.002(2) -0.015(2)
N5 0.036(3) 0.050(3) 0.028(3) -0.016(2) 0.003(2) -0.013(2)
N6 0.039(3) 0.049(3) 0.043(3) -0.017(3) -0.001(2) -0.016(3)
N7 0.031(3) 0.036(3) 0.032(3) -0.006(2) 0.001(2) -0.014(2)
N8 0.032(3) 0.045(3) 0.031(3) -0.008(2) 0.003(2) -0.016(2)
N9 0.039(3) 0.045(3) 0.028(3) -0.004(2) -0.002(2) -0.012(2)
N10 0.038(3) 0.040(3) 0.033(3) -0.001(2) -0.001(2) -0.014(2)
C1 0.040(4) 0.039(3) 0.036(3) 0.007(3) -0.001(3) -0.014(3)
C2 0.036(4) 0.044(4) 0.053(4) 0.000(3) 0.004(3) -0.012(3)
C3 0.049(4) 0.043(4) 0.055(5) -0.012(3) 0.005(3) -0.007(3)
C4 0.057(5) 0.042(4) 0.045(4) -0.013(3) 0.004(3) -0.017(3)
C5 0.039(4) 0.036(3) 0.036(3) -0.002(3) -0.003(3) -0.016(3)
C6 0.037(3) 0.044(3) 0.029(3) -0.001(3) -0.004(2) -0.017(3)
C7 0.036(3) 0.045(3) 0.029(3) -0.011(3) 0.002(2) -0.016(3)
C8 0.034(3) 0.047(4) 0.031(3) -0.012(3) -0.001(2) -0.020(3)
C9 0.039(3) 0.042(3) 0.030(3) -0.015(3) 0.001(2) -0.015(3)
C10 0.047(4) 0.055(4) 0.033(3) -0.010(3) 0.002(3) -0.023(3)
C11 0.058(5) 0.053(4) 0.037(4) -0.005(3) 0.002(3) -0.026(4)
C12 0.053(5) 0.051(4) 0.038(4) -0.007(3) 0.009(3) -0.019(3)
C13 0.046(4) 0.053(4) 0.029(3) -0.006(3) 0.001(3) -0.018(3)
C14 0.037(4) 0.048(4) 0.047(4) -0.015(3) -0.001(3) -0.018(3)
C15 0.056(5) 0.050(4) 0.061(5) -0.008(4) -0.013(4) -0.021(4)
C16 0.061(5) 0.058(5) 0.079(6) -0.016(5) -0.006(5) -0.031(4)
C17 0.059(5) 0.057(5) 0.071(6) -0.017(4) -0.010(4) -0.030(4)
C18 0.048(4) 0.064(5) 0.048(4) -0.017(4) -0.003(3) -0.027(4)
C19 0.031(3) 0.042(3) 0.047(4) -0.003(3) 0.008(3) -0.013(3)
C20 0.035(3) 0.041(3) 0.043(4) -0.006(3) 0.007(3) -0.013(3)
C21 0.035(3) 0.040(3) 0.035(3) -0.003(3) 0.000(3) -0.016(3)
C22 0.040(4) 0.038(3) 0.033(3) -0.008(3) 0.002(3) -0.017(3)
C23 0.026(3) 0.041(3) 0.033(3) -0.009(3) -0.004(2) -0.013(2)
C24 0.033(3) 0.042(3) 0.030(3) -0.008(3) -0.002(2) -0.017(3)
C25 0.039(4) 0.037(3) 0.042(4) -0.005(3) 0.002(3) -0.014(3)
C26 0.039(4) 0.046(4) 0.061(5) -0.012(4) 0.012(3) -0.015(3)
C27 0.046(4) 0.049(4) 0.057(5) -0.016(4) 0.022(3) -0.021(3)
C28 0.050(4) 0.041(4) 0.046(4) 0.000(3) 0.001(3) -0.017(3)
C29 0.044(4) 0.043(4) 0.045(4) -0.006(3) 0.011(3) -0.021(3)
C30 0.071(6) 0.045(4) 0.079(7) 0.001(4) 0.031(5) -0.028(4)
C31 0.067(6) 0.052(4) 0.066(5) -0.009(4) -0.002(4) -0.034(4)
C32 0.062(5) 0.045(4) 0.041(4) -0.009(3) -0.002(3) -0.019(3)
C33 0.055(6) 0.052(5) 0.156(13) 0.001(6) 0.061(7) -0.005(4)
C37 0.044(4) 0.048(4) 0.045(4) -0.002(3) -0.012(3) -0.022(3)
C38 0.051(5) 0.065(5) 0.051(5) -0.012(4) -0.007(3) -0.032(4)
C39 0.040(4) 0.072(5) 0.037(4) -0.016(3) -0.001(3) -0.026(4)
C40 0.047(4) 0.055(4) 0.029(3) -0.006(3) -0.002(3) -0.016(3)
C41 0.041(4) 0.043(3) 0.026(3) -0.004(3) 0.001(2) -0.014(3)
C42 0.038(3) 0.044(3) 0.028(3) -0.005(3) 0.004(2) -0.011(3)
C43 0.043(4) 0.046(4) 0.035(3) 0.003(3) -0.002(3) -0.017(3)
C44 0.041(4) 0.053(4) 0.041(4) 0.004(3) 0.001(3) -0.016(3)
C45 0.050(5) 0.051(4) 0.059(5) 0.008(4) -0.005(4) -0.031(4)
C46 0.050(4) 0.050(4) 0.044(4) 0.003(3) -0.008(3) -0.020(3)
C47 0.058(5) 0.089(6) 0.033(4) -0.008(4) -0.009(3) -0.035(5)
C48 0.092(8) 0.132(10) 0.054(6) -0.012(6) -0.014(5) -0.074(8)
C49 0.083(7) 0.133(10) 0.044(5) -0.031(6) 0.004(5) -0.061(7)
C50 0.060(6) 0.115(9) 0.065(6) 0.000(6) -0.027(5) -0.028(6)
C51 0.067(6) 0.069(6) 0.059(6) 0.014(5) 0.002(4) -0.032(5)
C52 0.155(14) 0.157(14) 0.065(8) 0.059(9) -0.039(8) -0.104(13)
C53 0.099(10) 0.124(12) 0.106(11) 0.021(9) 0.055(9) -0.016(9)
C54 0.119(10) 0.058(6) 0.096(9) 0.019(6) -0.014(8) -0.044(7)
P1 0.0538(12) 0.0472(10) 0.0542(12) -0.0135(9) 0.0024(9) -0.0139(9)
F11 0.094(4) 0.057(3) 0.095(5) -0.032(3) 0.023(3) -0.033(3)
F12 0.061(4) 0.083(4) 0.121(6) -0.031(4) 0.026(4) -0.027(3)
F13 0.136(6) 0.086(4) 0.073(4) 0.003(3) -0.038(4) -0.050(4)
F14 0.081(4) 0.066(3) 0.093(4) -0.042(3) -0.002(3) -0.015(3)
F15 0.114(6) 0.090(5) 0.073(4) 0.011(4) -0.029(4) -0.028(4)
F16 0.067(4) 0.066(3) 0.122(6) -0.029(4) 0.035(4) -0.024(3)
P2 0.0482(13) 0.104(2) 0.0488(12) 0.0065(12) -0.0103(10) -0.0412(13)
F21 0.084(5) 0.104(5) 0.099(5) -0.027(4) 0.005(4) -0.022(4)
F22 0.071(5) 0.167(9) 0.158(9) 0.053(7) -0.053(5) -0.041(5)
F23 0.073(4) 0.115(5) 0.055(3) 0.011(3) -0.011(3) -0.059(4)
F24 0.217(11) 0.276(13) 0.088(5) -0.085(7) 0.058(6) -0.210(11)
F25 0.070(4) 0.158(7) 0.081(4) -0.005(4) 0.009(3) -0.070(5)
F26 0.064(4) 0.102(5) 0.067(4) -0.001(3) 0.004(3) -0.018(3)
O1AC 0.099(7) 0.114(7) 0.117(8) -0.042(6) 0.009(6) -0.052(6)
C1AC 0.112(11) 0.128(12) 0.102(11) 0.001(9) -0.017(9) -0.074(10)
C2AC 0.058(6) 0.073(7) 0.115(10) -0.030(7) 0.012(6) -0.023(5)
C3AC 0.085(9) 0.069(7) 0.149(14) -0.009(8) -0.016(9) -0.020(6)
O1BC 0.153(10) 0.131(8) 0.095(7) 0.046(6) -0.066(7) -0.080(8)
C1BC 0.30(3) 0.155(18) 0.081(11) 0.042(12) -0.038(16) -0.11(2)
C2BC 0.203(18) 0.098(9) 0.093(10) 0.026(8) -0.087(11) -0.090(12)
C3BC 0.21(2) 0.161(19) 0.19(2) -0.008(16) -0.13(2) -0.067(18)

loop_
_atom_type_symbol
_atom_type_description
_atom_type_scat_dispersion_real
_atom_type_scat_dispersion_imag
_atom_type_scat_source
C C 0.0033 0.0016 'International Tables Vol C Tables 4.2.6.8 and 6.1.1.4'
H H 0.0000 0.0000 'International Tables Vol C Tables 4.2.6.8 and 6.1.1.4'
N N 0.0061 0.0033 'International Tables Vol C Tables 4.2.6.8 and 6.1.1.4'
O O 0.0106 0.0060 'International Tables Vol C Tables 4.2.6.8 and 6.1.1.4'
F F 0.0171 0.0103 'International Tables Vol C Tables 4.2.6.8 and 6.1.1.4'
P P 0.1023 0.0942 'International Tables Vol C Tables 4.2.6.8 and 6.1.1.4'
Cl Cl 0.1484 0.1585 'International Tables Vol C Tables 4.2.6.8 and 6.1.1.4'
Ru Ru -1.2594 0.8363 'International Tables Vol C Tables 4.2.6.8 and 6.1.1.4'
Pt Pt -1.7033 8.3905 'International Tables Vol C Tables 4.2.6.8 and 6.1.1.4'

loop_
_geom_angle_atom_site_label_1
_geom_angle_atom_site_label_2
_geom_angle_atom_site_label_3
_geom_angle
_geom_angle_site_symmetry_1
_geom_angle_site_symmetry_3
_geom_angle_publ_flag
N4 Pt1 N5 82.0(2) . . ?
N4 Pt1 N6 82.2(2) . . ?
N5 Pt1 N6 164.0(2) . . ?
N4 Pt1 Cl1 178.97(17) . . ?
N5 Pt1 Cl1 98.70(17) . . ?
N6 Pt1 Cl1 97.03(18) . . ?
N7 Ru1 N10 170.6(2) . . ?
N7 Ru1 N2 91.6(2) . . ?
N10 Ru1 N2 96.5(2) . . ?
N7 Ru1 N8 78.3(2) . . ?
N10 Ru1 N8 96.9(2) . . ?
N2 Ru1 N8 89.7(2) . . ?
N7 Ru1 N9 93.9(2) . . ?
N10 Ru1 N9 78.3(2) . . ?
N2 Ru1 N9 174.0(2) . . ?
N8 Ru1 N9 93.7(2) . . ?
N7 Ru1 N1 96.9(2) . . ?
N10 Ru1 N1 89.4(2) . . ?
N2 Ru1 N1 77.7(2) . . ?
N8 Ru1 N1 166.4(2) . . ?
N9 Ru1 N1 99.3(2) . . ?
C1 N1 C5 117.1(6) . . ?
C1 N1 Ru1 127.9(5) . . ?
C5 N1 Ru1 115.0(4) . . ?
C6 N2 Ru1 117.8(5) . . ?
C7 N3 C6 129.3(6) . . ?
C8 N4 C7 127.0(6) . . ?
C8 N4 Pt1 116.5(5) . . ?
C7 N4 Pt1 116.3(4) . . ?
C9 N5 C13 117.6(6) . . ?
C9 N5 Pt1 113.9(5) . . ?
C13 N5 Pt1 128.5(5) . . ?
C18 N6 C14 119.0(7) . . ?
C18 N6 Pt1 127.6(6) . . ?
C14 N6 Pt1 113.3(5) . . ?
C19 N7 C23 117.0(6) . . ?
C19 N7 Ru1 125.4(5) . . ?
C23 N7 Ru1 117.4(4) . . ?
C28 N8 C24 117.7(6) . . ?
C28 N8 Ru1 125.3(5) . . ?
C24 N8 Ru1 115.6(4) . . ?
C37 N9 C41 117.2(6) . . ?
C37 N9 Ru1 126.1(5) . . ?
C41 N9 Ru1 116.8(5) . . ?
C46 N10 C42 118.7(6) . . ?
C46 N10 Ru1 125.0(5) . . ?
C42 N10 Ru1 116.2(5) . . ?
N1 C1 C2 122.3(7) . . ?
N1 C1 H1A 118.9 . . ?
C2 C1 H1A 118.9 . . ?
C3 C2 C1 118.6(7) . . ?
C3 C2 H2A 120.7 . . ?
C1 C2 H2A 120.7 . . ?
C4 C3 C2 121.5(8) . . ?
C4 C3 H3A 119.2 . . ?
C2 C3 H3A 119.2 . . ?
C3 C4 C5 117.3(8) . . ?
C3 C4 H4A 121.3 . . ?
C5 C4 H4A 121.3 . . ?
N1 C5 C4 123.2(7) . . ?
N1 C5 C6 113.1(6) . . ?
C4 C5 C6 123.7(7) . . ?
N2 C6 N3 124.3(6) . . ?
N2 C6 C5 116.3(6) . . ?
N3 C6 C5 118.6(6) . . ?
N3 C7 N4 131.2(6) . . ?
N3 C7 C14 117.6(6) . . ?
N4 C7 C14 111.2(6) . . ?
O1 C8 N4 127.5(7) . . ?
O1 C8 C9 121.8(6) . . ?
N4 C8 C9 110.5(5) . . ?
N5 C9 C10 122.9(7) . . ?
N5 C9 C8 116.5(6) . . ?
C10 C9 C8 120.5(6) . . ?
C9 C10 C11 119.3(7) . . ?
C9 C10 H10A 120.3 . . ?
C11 C10 H10A 120.3 . . ?
C12 C11 C10 118.3(7) . . ?
C12 C11 H11A 120.8 . . ?
C10 C11 H11A 120.8 . . ?
C13 C12 C11 120.6(8) . . ?
C13 C12 H12A 119.7 . . ?
C11 C12 H12A 119.7 . . ?
C12 C13 N5 121.2(7) . . ?
C12 C13 H13A 119.4 . . ?
N5 C13 H13A 119.4 . . ?
N6 C14 C15 122.2(7) . . ?
N6 C14 C7 116.9(6) . . ?
C15 C14 C7 120.9(7) . . ?
C14 C15 C16 119.1(8) . . ?
C14 C15 H15A 120.4 . . ?
C16 C15 H15A 120.4 . . ?
C17 C16 C15 118.4(8) . . ?
C17 C16 H16A 120.8 . . ?
C15 C16 H16A 120.8 . . ?
C16 C17 C18 120.4(8) . . ?
C16 C17 H17A 119.8 . . ?
C18 C17 H17A 119.8 . . ?
N6 C18 C17 120.5(8) . . ?
N6 C18 H18A 119.7 . . ?
C17 C18 H18A 119.7 . . ?
N7 C19 C20 123.1(7) . . ?
N7 C19 H19A 118.4 . . ?
C20 C19 H19A 118.4 . . ?
C19 C20 C21 120.4(6) . . ?
C19 C20 H20A 119.8 . . ?
C21 C20 H20A 119.8 . . ?
C20 C21 C22 116.9(6) . . ?
C20 C21 C29 123.6(6) . . ?
C22 C21 C29 119.5(6) . . ?
C23 C22 C21 120.7(6) . . ?
C23 C22 H22A 119.7 . . ?
C21 C22 H22A 119.7 . . ?
N7 C23 C22 121.9(6) . . ?
N7 C23 C24 112.8(6) . . ?
C22 C23 C24 125.2(6) . . ?
N8 C24 C25 121.8(6) . . ?
N8 C24 C23 114.4(6) . . ?
C25 C24 C23 123.8(6) . . ?
C24 C25 C26 120.0(7) . . ?
C24 C25 H25A 120.0 . . ?
C26 C25 H25A 120.0 . . ?
C27 C26 C25 117.9(7) . . ?
C27 C26 C33 120.7(7) . . ?
C25 C26 C33 121.2(7) . . ?
C26 C27 C28 119.8(7) . . ?
C26 C27 H27A 120.1 . . ?
C28 C27 H27A 120.1 . . ?
N8 C28 C27 122.6(7) . . ?
N8 C28 H28A 118.7 . . ?
C27 C28 H28A 118.7 . . ?
C31 C29 C30 111.2(7) . . ?
C31 C29 C32 110.3(7) . . ?
C30 C29 C32 107.5(7) . . ?
C31 C29 C21 109.4(6) . . ?
C30 C29 C21 110.2(6) . . ?
C32 C29 C21 108.4(6) . . ?
C29 C30 H30A 109.5 . . ?
C29 C30 H30B 109.5 . . ?
H30A C30 H30B 109.5 . . ?
C29 C30 H30C 109.5 . . ?
H30A C30 H30C 109.5 . . ?
H30B C30 H30C 109.5 . . ?
C29 C31 H31A 109.5 . . ?
C29 C31 H31B 109.5 . . ?
H31A C31 H31B 109.5 . . ?
C29 C31 H31C 109.5 . . ?
H31A C31 H31C 109.5 . . ?
H31B C31 H31C 109.5 . . ?
C29 C32 H32A 109.5 . . ?
C29 C32 H32B 109.5 . . ?
H32A C32 H32B 109.5 . . ?
C29 C32 H32C 109.5 . . ?
H32A C32 H32C 109.5 . . ?
H32B C32 H32C 109.5 . . ?
C36A C33 C35 132.2(18) . . ?
C36A C33 C36 32.7(13) . . ?
C35 C33 C36 118.7(15) . . ?
C36A C33 C34A 125(2) . . ?
C35 C33 C34A 32.2(13) . . ?
C36 C33 C34A 133.9(16) . . ?
C36A C33 C26 115.3(15) . . ?
C35 C33 C26 112.3(14) . . ?
C36 C33 C26 114.8(11) . . ?
C34A C33 C26 111.0(15) . . ?
C36A C33 C34 70.4(19) . . ?
C35 C33 C34 103.0(16) . . ?
C36 C33 C34 102.4(17) . . ?
C34A C33 C34 71.9(17) . . ?
C26 C33 C34 102.9(13) . . ?
C36A C33 C35A 107(2) . . ?
C35 C33 C35A 62.5(19) . . ?
C36 C33 C35A 75.2(18) . . ?
C34A C33 C35A 95(2) . . ?
C26 C33 C35A 96.5(17) . . ?
C34 C33 C35A 159(2) . . ?
C33 C34 H34A 109.5 . . ?
C33 C34 H34B 109.5 . . ?
H34A C34 H34B 109.5 . . ?
C33 C34 H34C 109.5 . . ?
H34A C34 H34C 109.5 . . ?
H34B C34 H34C 109.5 . . ?
C33 C35 H35A 109.5 . . ?
C33 C35 H35B 109.5 . . ?
H35A C35 H35B 109.5 . . ?
C33 C35 H35C 109.5 . . ?
H35A C35 H35C 109.5 . . ?
H35B C35 H35C 109.5 . . ?
C33 C36 H36A 109.5 . . ?
C33 C36 H36B 109.5 . . ?
H36A C36 H36B 109.5 . . ?
C33 C36 H36C 109.5 . . ?
H36A C36 H36C 109.5 . . ?
H36B C36 H36C 109.5 . . ?
C33 C34A H34D 109.5 . . ?
C33 C34A H34E 109.5 . . ?
H34D C34A H34E 109.5 . . ?
C33 C34A H34F 109.5 . . ?
H34D C34A H34F 109.5 . . ?
H34E C34A H34F 109.5 . . ?
C33 C35A H35D 109.5 . . ?
C33 C35A H35E 109.5 . . ?
H35D C35A H35E 109.5 . . ?
C33 C35A H35F 109.5 . . ?
H35D C35A H35F 109.5 . . ?
H35E C35A H35F 109.5 . . ?
C33 C36A H36D 109.5 . . ?
C33 C36A H36E 109.5 . . ?
H36D C36A H36E 109.5 . . ?
C33 C36A H36F 109.5 . . ?
H36D C36A H36F 109.5 . . ?
H36E C36A H36F 109.5 . . ?
N9 C37 C38 123.5(7) . . ?
N9 C37 H37A 118.3 . . ?
C38 C37 H37A 118.3 . . ?
C37 C38 C39 120.4(7) . . ?
C37 C38 H38A 119.8 . . ?
C39 C38 H38A 119.8 . . ?
C38 C39 C40 116.7(7) . . ?
C38 C39 C47 123.5(7) . . ?
C40 C39 C47 119.6(7) . . ?
C41 C40 C39 120.9(7) . . ?
C41 C40 H40A 119.5 . . ?
C39 C40 H40A 119.5 . . ?
N9 C41 C40 121.3(7) . . ?
N9 C41 C42 112.6(6) . . ?
C40 C41 C42 126.1(6) . . ?
N10 C42 C43 120.6(7) . . ?
N10 C42 C41 116.1(6) . . ?
C43 C42 C41 123.3(6) . . ?
C44 C43 C42 121.1(7) . . ?
C44 C43 H43A 119.5 . . ?
C42 C43 H43A 119.5 . . ?
C45 C44 C43 117.0(7) . . ?
C45 C44 C51 120.1(8) . . ?
C43 C44 C51 122.9(8) . . ?
C44 C45 C46 120.4(7) . . ?
C44 C45 H45A 119.8 . . ?
C46 C45 H45A 119.8 . . ?
N10 C46 C45 122.2(7) . . ?
N10 C46 H46A 118.9 . . ?
C45 C46 H46A 118.9 . . ?
C50 C47 C48 108.1(9) . . ?
C50 C47 C39 109.8(8) . . ?
C48 C47 C39 111.3(8) . . ?
C50 C47 C49 111.4(9) . . ?
C48 C47 C49 107.7(9) . . ?
C39 C47 C49 108.5(7) . . ?
C47 C48 H48A 109.5 . . ?
C47 C48 H48B 109.5 . . ?
H48A C48 H48B 109.5 . . ?
C47 C48 H48C 109.5 . . ?
H48A C48 H48C 109.5 . . ?
H48B C48 H48C 109.5 . . ?
C47 C49 H49A 109.5 . . ?
C47 C49 H49B 109.5 . . ?
H49A C49 H49B 109.5 . . ?
C47 C49 H49C 109.5 . . ?
H49A C49 H49C 109.5 . . ?
H49B C49 H49C 109.5 . . ?
C47 C50 H50A 109.5 . . ?
C47 C50 H50B 109.5 . . ?
H50A C50 H50B 109.5 . . ?
C47 C50 H50C 109.5 . . ?
H50A C50 H50C 109.5 . . ?
H50B C50 H50C 109.5 . . ?
C52 C51 C44 111.9(8) . . ?
C52 C51 C53 114.4(13) . . ?
C44 C51 C53 108.2(9) . . ?
C52 C51 C54 109.7(11) . . ?
C44 C51 C54 108.5(9) . . ?
C53 C51 C54 103.8(12) . . ?
C51 C52 H52A 109.5 . . ?
C51 C52 H52B 109.5 . . ?
H52A C52 H52B 109.5 . . ?
C51 C52 H52C 109.5 . . ?
H52A C52 H52C 109.5 . . ?
H52B C52 H52C 109.5 . . ?
C51 C53 H53A 109.5 . . ?
C51 C53 H53B 109.5 . . ?
H53A C53 H53B 109.5 . . ?
C51 C53 H53C 109.5 . . ?
H53A C53 H53C 109.5 . . ?
H53B C53 H53C 109.5 . . ?
C51 C54 H54A 109.5 . . ?
C51 C54 H54B 109.5 . . ?
H54A C54 H54B 109.5 . . ?
C51 C54 H54C 109.5 . . ?
H54A C54 H54C 109.5 . . ?
H54B C54 H54C 109.5 . . ?
F15 P1 F16 91.1(4) . . ?
F15 P1 F14 90.9(4) . . ?
F16 P1 F14 89.0(4) . . ?
F15 P1 F12 91.0(4) . . ?
F16 P1 F12 177.6(4) . . ?
F14 P1 F12 89.8(4) . . ?
F15 P1 F11 90.0(4) . . ?
F16 P1 F11 91.0(3) . . ?
F14 P1 F11 179.2(4) . . ?
F12 P1 F11 90.2(4) . . ?
F15 P1 F13 179.7(5) . . ?
F16 P1 F13 89.2(4) . . ?
F14 P1 F13 89.3(4) . . ?
F12 P1 F13 88.7(4) . . ?
F11 P1 F13 89.9(4) . . ?
F24 P2 F23 88.3(4) . . ?
F24 P2 F25 90.2(4) . . ?
F23 P2 F25 177.7(5) . . ?
F24 P2 F22 93.2(7) . . ?
F23 P2 F22 90.3(4) . . ?
F25 P2 F22 91.5(5) . . ?
F24 P2 F26 93.8(6) . . ?
F23 P2 F26 88.8(3) . . ?
F25 P2 F26 89.6(4) . . ?
F22 P2 F26 172.9(6) . . ?
F24 P2 F21 179.7(5) . . ?
F23 P2 F21 91.4(4) . . ?
F25 P2 F21 90.1(4) . . ?
F22 P2 F21 86.9(6) . . ?
F26 P2 F21 86.1(4) . . ?
C2AC C1AC H1AA 109.5 . . ?
C2AC C1AC H1AB 109.5 . . ?
H1AA C1AC H1AB 109.5 . . ?
C2AC C1AC H1AC 109.5 . . ?
H1AA C1AC H1AC 109.5 . . ?
H1AB C1AC H1AC 109.5 . . ?
O1AC C2AC C1AC 122.6(12) . . ?
O1AC C2AC C3AC 120.5(14) . . ?
C1AC C2AC C3AC 116.9(13) . . ?
C2AC C3AC H3AA 109.5 . . ?
C2AC C3AC H3AB 109.5 . . ?
H3AA C3AC H3AB 109.5 . . ?
C2AC C3AC H3AC 109.5 . . ?
H3AA C3AC H3AC 109.5 . . ?
H3AB C3AC H3AC 109.5 . . ?
C2BC C1BC H1BA 109.5 . . ?
C2BC C1BC H1BB 109.5 . . ?
H1BA C1BC H1BB 109.5 . . ?
C2BC C1BC H1BC 109.5 . . ?
H1BA C1BC H1BC 109.5 . . ?
H1BB C1BC H1BC 109.5 . . ?
O1BC C2BC C1BC 124(2) . . ?
O1BC C2BC C3BC 122.0(19) . . ?
C1BC C2BC C3BC 114.1(17) . . ?
C2BC C3BC H3BA 109.5 . . ?
C2BC C3BC H3BB 109.5 . . ?
H3BA C3BC H3BB 109.5 . . ?
C2BC C3BC H3BC 109.5 . . ?
H3BA C3BC H3BC 109.5 . . ?
H3BB C3BC H3BC 109.5 . . ?

loop_
_geom_bond_atom_site_label_1
_geom_bond_atom_site_label_2
_geom_bond_distance
_geom_bond_site_symmetry_2
_geom_bond_publ_flag
Pt1 N4 1.971(6) . ?
Pt1 N5 1.985(6) . ?
Pt1 N6 2.001(6) . ?
Pt1 Cl1 2.3729(14) . ?
Ru1 N7 2.034(5) . ?
Ru1 N10 2.046(6) . ?
Ru1 N2 2.047(6) . ?
Ru1 N8 2.049(6) . ?
Ru1 N9 2.067(6) . ?
Ru1 N1 2.079(6) . ?
O1 C8 1.207(8) . ?
N1 C1 1.351(9) . ?
N1 C5 1.366(9) . ?
N2 C6 1.279(9) . ?
N3 C7 1.265(9) . ?
N3 C6 1.376(9) . ?
N4 C8 1.371(8) . ?
N4 C7 1.387(9) . ?
N5 C9 1.343(8) . ?
N5 C13 1.382(9) . ?
N6 C18 1.348(9) . ?
N6 C14 1.355(10) . ?
N7 C19 1.356(8) . ?
N7 C23 1.362(8) . ?
N8 C28 1.339(9) . ?
N8 C24 1.357(9) . ?
N9 C37 1.340(9) . ?
N9 C41 1.376(9) . ?
N10 C46 1.325(10) . ?
N10 C42 1.360(9) . ?
C1 C2 1.383(11) . ?
C1 H1A 0.9500 . ?
C2 C3 1.370(12) . ?
C2 H2A 0.9500 . ?
C3 C4 1.358(12) . ?
C3 H3A 0.9500 . ?
C4 C5 1.388(10) . ?
C4 H4A 0.9500 . ?
C5 C6 1.482(10) . ?
C7 C14 1.496(9) . ?
C8 C9 1.513(10) . ?
C9 C10 1.375(10) . ?
C10 C11 1.389(11) . ?
C10 H10A 0.9500 . ?
C11 C12 1.375(12) . ?
C11 H11A 0.9500 . ?
C12 C13 1.371(11) . ?
C12 H12A 0.9500 . ?
C13 H13A 0.9500 . ?
C14 C15 1.384(11) . ?
C15 C16 1.386(12) . ?
C15 H15A 0.9500 . ?
C16 C17 1.381(14) . ?
C16 H16A 0.9500 . ?
C17 C18 1.399(12) . ?
C17 H17A 0.9500 . ?
C18 H18A 0.9500 . ?
C19 C20 1.377(10) . ?
C19 H19A 0.9500 . ?
C20 C21 1.381(10) . ?
C20 H20A 0.9500 . ?
C21 C22 1.395(9) . ?
C21 C29 1.539(9) . ?
C22 C23 1.387(9) . ?
C22 H22A 0.9500 . ?
C23 C24 1.482(9) . ?
C24 C25 1.396(10) . ?
C25 C26 1.393(10) . ?
C25 H25A 0.9500 . ?
C26 C27 1.364(11) . ?
C26 C33 1.547(12) . ?
C27 C28 1.407(11) . ?
C27 H27A 0.9500 . ?
C28 H28A 0.9500 . ?
C29 C31 1.517(12) . ?
C29 C30 1.523(11) . ?
C29 C32 1.529(11) . ?
C30 H30A 0.9800 . ?
C30 H30B 0.9800 . ?
C30 H30C 0.9800 . ?
C31 H31A 0.9800 . ?
C31 H31B 0.9800 . ?
C31 H31C 0.9800 . ?
C32 H32A 0.9800 . ?
C32 H32B 0.9800 . ?
C32 H32C 0.9800 . ?
C33 C36A 1.35(3) . ?
C33 C35 1.44(3) . ?
C33 C36 1.44(2) . ?
C33 C34A 1.50(3) . ?
C33 C34 1.539(6) . ?
C33 C35A 1.538(6) . ?
C34 H34A 0.9800 . ?
C34 H34B 0.9800 . ?
C34 H34C 0.9800 . ?
C35 H35A 0.9800 . ?
C35 H35B 0.9800 . ?
C35 H35C 0.9800 . ?
C36 H36A 0.9800 . ?
C36 H36B 0.9800 . ?
C36 H36C 0.9800 . ?
C34A H34D 0.9800 . ?
C34A H34E 0.9800 . ?
C34A H34F 0.9800 . ?
C35A H35D 0.9800 . ?
C35A H35E 0.9800 . ?
C35A H35F 0.9800 . ?
C36A H36D 0.9800 . ?
C36A H36E 0.9800 . ?
C36A H36F 0.9800 . ?
C37 C38 1.377(10) . ?
C37 H37A 0.9500 . ?
C38 C39 1.383(12) . ?
C38 H38A 0.9500 . ?
C39 C40 1.396(11) . ?
C39 C47 1.530(10) . ?
C40 C41 1.385(10) . ?
C40 H40A 0.9500 . ?
C41 C42 1.467(10) . ?
C42 C43 1.405(9) . ?
C43 C44 1.381(11) . ?
C43 H43A 0.9500 . ?
C44 C45 1.373(12) . ?
C44 C51 1.541(11) . ?
C45 C46 1.407(11) . ?
C45 H45A 0.9500 . ?
C46 H46A 0.9500 . ?
C47 C50 1.515(16) . ?
C47 C48 1.521(14) . ?
C47 C49 1.540(13) . ?
C48 H48A 0.9800 . ?
C48 H48B 0.9800 . ?
C48 H48C 0.9800 . ?
C49 H49A 0.9800 . ?
C49 H49B 0.9800 . ?
C49 H49C 0.9800 . ?
C50 H50A 0.9800 . ?
C50 H50B 0.9800 . ?
C50 H50C 0.9800 . ?
C51 C52 1.500(17) . ?
C51 C53 1.543(17) . ?
C51 C54 1.558(17) . ?
C52 H52A 0.9800 . ?
C52 H52B 0.9800 . ?
C52 H52C 0.9800 . ?
C53 H53A 0.9800 . ?
C53 H53B 0.9800 . ?
C53 H53C 0.9800 . ?
C54 H54A 0.9800 . ?
C54 H54B 0.9800 . ?
C54 H54C 0.9800 . ?
P1 F15 1.568(7) . ?
P1 F16 1.579(6) . ?
P1 F14 1.583(6) . ?
P1 F12 1.590(6) . ?
P1 F11 1.597(6) . ?
P1 F13 1.599(7) . ?
P2 F24 1.544(9) . ?
P2 F23 1.587(6) . ?
P2 F25 1.585(6) . ?
P2 F22 1.587(9) . ?
P2 F26 1.593(7) . ?
P2 F21 1.596(8) . ?
O1AC C2AC 1.213(15) . ?
C1AC C2AC 1.49(2) . ?
C1AC H1AA 0.9800 . ?
C1AC H1AB 0.9800 . ?
C1AC H1AC 0.9800 . ?
C2AC C3AC 1.488(17) . ?
C3AC H3AA 0.9800 . ?
C3AC H3AB 0.9800 . ?
C3AC H3AC 0.9800 . ?
O1BC C2BC 1.226(15) . ?
C1BC C2BC 1.45(3) . ?
C1BC H1BA 0.9800 . ?
C1BC H1BB 0.9800 . ?
C1BC H1BC 0.9800 . ?
C2BC C3BC 1.54(3) . ?
C3BC H3BA 0.9800 . ?
C3BC H3BB 0.9800 . ?
C3BC H3BC 0.9800 . ?

loop_
_geom_torsion_atom_site_label_1
_geom_torsion_atom_site_label_2
_geom_torsion_atom_site_label_3
_geom_torsion_atom_site_label_4
_geom_torsion
_geom_torsion_site_symmetry_1
_geom_torsion_site_symmetry_2
_geom_torsion_site_symmetry_3
_geom_torsion_site_symmetry_4
_geom_torsion_publ_flag
N7 Ru1 N1 C1 87.9(5) . . . . ?
N10 Ru1 N1 C1 -85.2(6) . . . . ?
N2 Ru1 N1 C1 178.1(6) . . . . ?
N8 Ru1 N1 C1 156.4(8) . . . . ?
N9 Ru1 N1 C1 -7.2(6) . . . . ?
N7 Ru1 N1 C5 -91.9(5) . . . . ?
N10 Ru1 N1 C5 95.0(5) . . . . ?
N2 Ru1 N1 C5 -1.8(4) . . . . ?
N8 Ru1 N1 C5 -23.5(11) . . . . ?
N9 Ru1 N1 C5 173.0(5) . . . . ?
N7 Ru1 N2 C6 98.2(5) . . . . ?
N10 Ru1 N2 C6 -86.5(5) . . . . ?
N8 Ru1 N2 C6 176.5(5) . . . . ?
N9 Ru1 N2 C6 -58(2) . . . . ?
N1 Ru1 N2 C6 1.5(5) . . . . ?
N5 Pt1 N4 C8 -6.8(5) . . . . ?
N6 Pt1 N4 C8 170.7(5) . . . . ?
Cl1 Pt1 N4 C8 130(9) . . . . ?
N5 Pt1 N4 C7 178.9(5) . . . . ?
N6 Pt1 N4 C7 -3.5(5) . . . . ?
Cl1 Pt1 N4 C7 -45(10) . . . . ?
N4 Pt1 N5 C9 3.1(5) . . . . ?
N6 Pt1 N5 C9 -5.7(11) . . . . ?
Cl1 Pt1 N5 C9 -176.2(4) . . . . ?
N4 Pt1 N5 C13 -177.8(6) . . . . ?
N6 Pt1 N5 C13 173.3(8) . . . . ?
Cl1 Pt1 N5 C13 2.9(6) . . . . ?
N4 Pt1 N6 C18 -176.2(7) . . . . ?
N5 Pt1 N6 C18 -167.4(7) . . . . ?
Cl1 Pt1 N6 C18 3.1(7) . . . . ?
N4 Pt1 N6 C14 3.1(5) . . . . ?
N5 Pt1 N6 C14 11.9(11) . . . . ?
Cl1 Pt1 N6 C14 -177.6(5) . . . . ?
N10 Ru1 N7 C19 110.6(14) . . . . ?
N2 Ru1 N7 C19 -99.6(6) . . . . ?
N8 Ru1 N7 C19 171.0(6) . . . . ?
N9 Ru1 N7 C19 78.0(6) . . . . ?
N1 Ru1 N7 C19 -21.8(6) . . . . ?
N10 Ru1 N7 C23 -64.7(15) . . . . ?
N2 Ru1 N7 C23 85.1(5) . . . . ?
N8 Ru1 N7 C23 -4.3(4) . . . . ?
N9 Ru1 N7 C23 -97.3(5) . . . . ?
N1 Ru1 N7 C23 162.8(4) . . . . ?
N7 Ru1 N8 C28 176.4(6) . . . . ?
N10 Ru1 N8 C28 -11.8(6) . . . . ?
N2 Ru1 N8 C28 84.6(6) . . . . ?
N9 Ru1 N8 C28 -90.4(6) . . . . ?
N1 Ru1 N8 C28 105.8(10) . . . . ?
N7 Ru1 N8 C24 10.1(4) . . . . ?
N10 Ru1 N8 C24 -178.1(5) . . . . ?
N2 Ru1 N8 C24 -81.7(5) . . . . ?
N9 Ru1 N8 C24 103.3(5) . . . . ?
N1 Ru1 N8 C24 -60.5(11) . . . . ?
N7 Ru1 N9 C37 -3.3(6) . . . . ?
N10 Ru1 N9 C37 -178.2(7) . . . . ?
N2 Ru1 N9 C37 153(2) . . . . ?
N8 Ru1 N9 C37 -81.8(6) . . . . ?
N1 Ru1 N9 C37 94.4(6) . . . . ?
N7 Ru1 N9 C41 176.2(5) . . . . ?
N10 Ru1 N9 C41 1.4(5) . . . . ?
N2 Ru1 N9 C41 -27(2) . . . . ?
N8 Ru1 N9 C41 97.7(5) . . . . ?
N1 Ru1 N9 C41 -86.1(5) . . . . ?
N7 Ru1 N10 C46 144.1(12) . . . . ?
N2 Ru1 N10 C46 -5.4(7) . . . . ?
N8 Ru1 N10 C46 85.0(6) . . . . ?
N9 Ru1 N10 C46 177.4(7) . . . . ?
N1 Ru1 N10 C46 -83.0(6) . . . . ?
N7 Ru1 N10 C42 -33.1(16) . . . . ?
N2 Ru1 N10 C42 177.3(5) . . . . ?
N8 Ru1 N10 C42 -92.2(5) . . . . ?
N9 Ru1 N10 C42 0.2(5) . . . . ?
N1 Ru1 N10 C42 99.8(5) . . . . ?
C5 N1 C1 C2 0.2(9) . . . . ?
Ru1 N1 C1 C2 -179.6(5) . . . . ?
N1 C1 C2 C3 -0.4(11) . . . . ?
C1 C2 C3 C4 0.0(12) . . . . ?
C2 C3 C4 C5 0.6(12) . . . . ?
C1 N1 C5 C4 0.3(10) . . . . ?
Ru1 N1 C5 C4 -179.8(5) . . . . ?
C1 N1 C5 C6 -178.0(6) . . . . ?
Ru1 N1 C5 C6 1.9(7) . . . . ?
C3 C4 C5 N1 -0.7(11) . . . . ?
C3 C4 C5 C6 177.5(7) . . . . ?
Ru1 N2 C6 N3 168.9(5) . . . . ?
Ru1 N2 C6 C5 -0.9(8) . . . . ?
C7 N3 C6 N2 75.6(10) . . . . ?
C7 N3 C6 C5 -114.8(8) . . . . ?
N1 C5 C6 N2 -0.6(9) . . . . ?
C4 C5 C6 N2 -179.0(7) . . . . ?
N1 C5 C6 N3 -171.1(6) . . . . ?
C4 C5 C6 N3 10.6(10) . . . . ?
C6 N3 C7 N4 13.0(13) . . . . ?
C6 N3 C7 C14 -167.8(7) . . . . ?
C8 N4 C7 N3 8.8(12) . . . . ?
Pt1 N4 C7 N3 -177.6(6) . . . . ?
C8 N4 C7 C14 -170.4(6) . . . . ?
Pt1 N4 C7 C14 3.2(7) . . . . ?
C7 N4 C8 O1 7.2(12) . . . . ?
Pt1 N4 C8 O1 -166.4(6) . . . . ?
C7 N4 C8 C9 -177.8(6) . . . . ?
Pt1 N4 C8 C9 8.6(7) . . . . ?
C13 N5 C9 C10 -0.6(10) . . . . ?
Pt1 N5 C9 C10 178.6(5) . . . . ?
C13 N5 C9 C8 -178.4(6) . . . . ?
Pt1 N5 C9 C8 0.7(7) . . . . ?
O1 C8 C9 N5 169.3(6) . . . . ?
N4 C8 C9 N5 -6.0(8) . . . . ?
O1 C8 C9 C10 -8.6(10) . . . . ?
N4 C8 C9 C10 176.1(6) . . . . ?
N5 C9 C10 C11 0.1(11) . . . . ?
C8 C9 C10 C11 177.8(7) . . . . ?
C9 C10 C11 C12 0.8(12) . . . . ?
C10 C11 C12 C13 -1.2(12) . . . . ?
C11 C12 C13 N5 0.7(12) . . . . ?
C9 N5 C13 C12 0.2(10) . . . . ?
Pt1 N5 C13 C12 -178.8(5) . . . . ?
C18 N6 C14 C15 -4.4(12) . . . . ?
Pt1 N6 C14 C15 176.3(7) . . . . ?
C18 N6 C14 C7 177.1(6) . . . . ?
Pt1 N6 C14 C7 -2.2(8) . . . . ?
N3 C7 C14 N6 -179.9(7) . . . . ?
N4 C7 C14 N6 -0.6(9) . . . . ?
N3 C7 C14 C15 1.6(11) . . . . ?
N4 C7 C14 C15 -179.1(7) . . . . ?
N6 C14 C15 C16 4.9(13) . . . . ?
C7 C14 C15 C16 -176.6(8) . . . . ?
C14 C15 C16 C17 -1.8(14) . . . . ?
C15 C16 C17 C18 -1.7(15) . . . . ?
C14 N6 C18 C17 0.7(12) . . . . ?
Pt1 N6 C18 C17 180.0(6) . . . . ?
C16 C17 C18 N6 2.3(14) . . . . ?
C23 N7 C19 C20 1.2(11) . . . . ?
Ru1 N7 C19 C20 -174.1(6) . . . . ?
N7 C19 C20 C21 -1.1(12) . . . . ?
C19 C20 C21 C22 0.7(11) . . . . ?
C19 C20 C21 C29 -179.8(7) . . . . ?
C20 C21 C22 C23 -0.6(10) . . . . ?
C29 C21 C22 C23 179.9(6) . . . . ?
C19 N7 C23 C22 -1.1(9) . . . . ?
Ru1 N7 C23 C22 174.6(5) . . . . ?
C19 N7 C23 C24 -177.3(6) . . . . ?
Ru1 N7 C23 C24 -1.6(7) . . . . ?
C21 C22 C23 N7 0.8(10) . . . . ?
C21 C22 C23 C24 176.6(6) . . . . ?
C28 N8 C24 C25 -3.8(10) . . . . ?
Ru1 N8 C24 C25 163.6(5) . . . . ?
C28 N8 C24 C23 178.7(6) . . . . ?
Ru1 N8 C24 C23 -13.9(7) . . . . ?
N7 C23 C24 N8 10.1(8) . . . . ?
C22 C23 C24 N8 -166.0(6) . . . . ?
N7 C23 C24 C25 -167.3(6) . . . . ?
C22 C23 C24 C25 16.6(10) . . . . ?
N8 C24 C25 C26 0.5(11) . . . . ?
C23 C24 C25 C26 177.7(7) . . . . ?
C24 C25 C26 C27 3.1(12) . . . . ?
C24 C25 C26 C33 -171.5(9) . . . . ?
C25 C26 C27 C28 -3.3(13) . . . . ?
C33 C26 C27 C28 171.4(10) . . . . ?
C24 N8 C28 C27 3.6(11) . . . . ?
Ru1 N8 C28 C27 -162.4(6) . . . . ?
C26 C27 C28 N8 0.0(13) . . . . ?
C20 C21 C29 C31 -115.0(8) . . . . ?
C22 C21 C29 C31 64.4(9) . . . . ?
C20 C21 C29 C30 7.5(11) . . . . ?
C22 C21 C29 C30 -173.1(8) . . . . ?
C20 C21 C29 C32 124.8(8) . . . . ?
C22 C21 C29 C32 -55.8(9) . . . . ?
C27 C26 C33 C36A -138.7(18) . . . . ?
C25 C26 C33 C36A 36(2) . . . . ?
C27 C26 C33 C35 45.5(18) . . . . ?
C25 C26 C33 C35 -140.0(14) . . . . ?
C27 C26 C33 C36 -174.9(14) . . . . ?
C25 C26 C33 C36 -0.4(19) . . . . ?
C27 C26 C33 C34A 11(2) . . . . ?
C25 C26 C33 C34A -174.7(16) . . . . ?
C27 C26 C33 C34 -64.5(17) . . . . ?
C25 C26 C33 C34 110.0(14) . . . . ?
C27 C26 C33 C35A 108.4(17) . . . . ?
C25 C26 C33 C35A -77.1(18) . . . . ?
C41 N9 C37 C38 0.6(11) . . . . ?
Ru1 N9 C37 C38 -179.9(6) . . . . ?
N9 C37 C38 C39 1.5(13) . . . . ?
C37 C38 C39 C40 -1.3(13) . . . . ?
C37 C38 C39 C47 173.4(8) . . . . ?
C38 C39 C40 C41 -0.9(12) . . . . ?
C47 C39 C40 C41 -175.7(7) . . . . ?
C37 N9 C41 C40 -2.7(10) . . . . ?
Ru1 N9 C41 C40 177.7(5) . . . . ?
C37 N9 C41 C42 177.0(6) . . . . ?
Ru1 N9 C41 C42 -2.5(7) . . . . ?
C39 C40 C41 N9 2.9(11) . . . . ?
C39 C40 C41 C42 -176.8(7) . . . . ?
C46 N10 C42 C43 -1.0(10) . . . . ?
Ru1 N10 C42 C43 176.4(5) . . . . ?
C46 N10 C42 C41 -179.0(7) . . . . ?
Ru1 N10 C42 C41 -1.6(8) . . . . ?
N9 C41 C42 N10 2.7(9) . . . . ?
C40 C41 C42 N10 -177.6(7) . . . . ?
N9 C41 C42 C43 -175.3(7) . . . . ?
C40 C41 C42 C43 4.5(11) . . . . ?
N10 C42 C43 C44 0.3(11) . . . . ?
C41 C42 C43 C44 178.2(7) . . . . ?
C42 C43 C44 C45 0.0(12) . . . . ?
C42 C43 C44 C51 -177.7(8) . . . . ?
C43 C44 C45 C46 0.5(13) . . . . ?
C51 C44 C45 C46 178.3(9) . . . . ?
C42 N10 C46 C45 1.5(12) . . . . ?
Ru1 N10 C46 C45 -175.7(6) . . . . ?
C44 C45 C46 N10 -1.3(14) . . . . ?
C38 C39 C47 C50 -112.5(10) . . . . ?
C40 C39 C47 C50 61.9(10) . . . . ?
C38 C39 C47 C48 7.2(13) . . . . ?
C40 C39 C47 C48 -178.4(9) . . . . ?
C38 C39 C47 C49 125.5(10) . . . . ?
C40 C39 C47 C49 -60.0(11) . . . . ?
C45 C44 C51 C52 166.7(12) . . . . ?
C43 C44 C51 C52 -15.6(16) . . . . ?
C45 C44 C51 C53 -66.4(14) . . . . ?
C43 C44 C51 C53 111.2(12) . . . . ?
C45 C44 C51 C54 45.6(12) . . . . ?
C43 C44 C51 C54 -136.8(10) . . . . ?
